data_9013332
loop_
_publ_author_name
'Sokolova, E.'
'Hawthorne, F. C.'

_publ_section_title
;The crystal chemistry of the scapolite-group minerals. I. crystal structure
 and long-range order Locality: Monte Somma, Italy Note: S10
;
_journal_name_full 'The Canadian Mineralogist'
_journal_page_first 1527
_journal_page_last 1554
_journal_paper_doi 10.3749/canmin.46.6.1527
_journal_volume 46
_journal_year 2008
_chemical_compound_source 'Monte Somma, Italy'
_chemical_formula_sum 'C1.52 Al4.16 Ca1.68 Cl0.48 K0.16 Na2.16 O45.12 S0.14 Si7.84'
_chemical_name_mineral Scapolite
_space_group_IT_number 86
_symmetry_space_group_name_Hall '-P 4bc'
_symmetry_space_group_name_H-M 'P 42/n :2'
_cell_angle_alpha 90
_cell_angle_beta 90
_cell_angle_gamma 90
_cell_length_a 12.0915
_cell_length_b 12.0915
_cell_length_c 7.5841
_cell_formula_units_Z 2
_cell_volume 1108.829
_database_code_amcsd 0006223
_exptl_crystal_density_diffrn 3.646
_cod_original_sg_symbol_H-M 'P 42/n'
_cod_original_formula_sum '(Na2.16 Ca1.68 K.16) (Al4.16 Si7.84) O45.12 Cl.48 C1.52 S.14'
_cod_database_code 9013332

loop_
_space_group_symop_operation_xyz
x,y,z
y,1/2-x,1/2-z
-y,1/2+x,1/2+z
1/2+x,1/2+y,-z
1/2-x,1/2-y,z
1/2-y,x,1/2-z
1/2+y,-x,1/2+z
-x,-y,-z

loop_
_atom_site_label
_atom_site_fract_x
_atom_site_fract_y
_atom_site_fract_z
_atom_site_occupancy
_atom_site_U_iso_or_equiv
Na 0.11230 0.03559 0.73645 0.54000 0.02710
Ca 0.11230 0.03559 0.73645 0.42000 0.02710
K 0.11230 0.03559 0.73645 0.04000 0.02710
Al1 0.58912 0.65920 0.74736 0.05000 0.00820
Si1 0.58912 0.65920 0.74736 0.95000 0.00820
Si2 0.90915 0.16586 0.54861 0.07000 0.00950
Al2 0.90915 0.16586 0.54861 0.93000 0.00950
Si3 0.66245 0.08586 0.46135 0.94000 0.00850
Al3 0.66245 0.08586 0.46135 0.06000 0.00850
O1 0.70840 0.60120 0.75220 1.00000 0.01440
O2 0.94120 0.12550 0.76220 1.00000 0.01470
O3 0.60040 0.19100 0.54540 1.00000 0.01660
O4 0.79470 0.09680 0.46660 1.00000 0.01660
O5 0.61770 0.98060 0.92070 1.00000 0.01800
O6 0.52160 0.62130 0.92380 1.00000 0.01630
Cl 0.25000 0.25000 0.75000 0.48000 0.03920
C 0.26100 0.25000 0.71000 0.38000 0.12000
O12 0.26100 0.25000 0.71000 0.38000 0.12000
O13 0.26100 0.25000 0.71000 0.38000 0.12000
O14 0.26100 0.25000 0.71000 0.38000 0.12000
S 0.25000 0.25000 0.75000 0.14000 0.03920
O15 0.25000 0.25000 0.75000 0.14000 0.03920
O16 0.25000 0.25000 0.75000 0.14000 0.03920
O17 0.25000 0.25000 0.75000 0.14000 0.03920
O18 0.25000 0.25000 0.75000 0.14000 0.03920
O7 0.36600 0.26200 0.74900 1.00000 0.01800
O8 0.21400 0.34700 0.71500 1.00000 0.07300
O9 0.21200 0.16200 0.75000 1.00000 0.10000
O11 0.35300 0.26600 0.66500 1.00000 0.04300

loop_
_cod_related_entry_id
_cod_related_entry_database
_cod_related_entry_code
1 AMCSD 0006223
